data_8103007
loop_
_publ_author_name
'Claus M\"uhle'
'J\"urgen Nuss'
'Martin Jansen'

_publ_section_title
;
 Crystal structure of tetracyanoplatinate(IV) dihydrate, Pt(CN)4
 &#x00B7; 2H2O
;
_journal_issue 1
_journal_name_full 'Zeitschrift f\"ur Kristallographie - New Crystal Structures'
_journal_page_first 9
_journal_volume 224
_journal_year 2009
_chemical_formula_moiety 'C4 H4 N4 O2 Pt'
_chemical_formula_sum 'C4 H4 N4 O2 Pt'
_chemical_formula_weight 335.20
_space_group_IT_number 15
_symmetry_cell_setting monoclinic
_symmetry_Int_Tables_number 15
_symmetry_space_group_name_Hall '-C 2yc'
_symmetry_space_group_name_H-M 'C 1 2/c 1'
_atom_sites_solution_hydrogens difmap
_atom_sites_solution_primary direct
_atom_sites_solution_secondary difmap
_audit_creation_method SHELXL-97
_cell_angle_alpha 90.00
_cell_angle_beta 94.029(2)
_cell_angle_gamma 90.00
_cell_formula_units_Z 4
_cell_length_a 10.8668(10)
_cell_length_b 6.5314(6)
_cell_length_c 11.7064(11)
_cell_measurement_reflns_used 3279
_cell_measurement_temperature 293(2)
_cell_measurement_theta_max 34.5
_cell_measurement_theta_min 3.5
_cell_volume 828.81(13)
_computing_cell_refinement 'SAINT32 (Bruker AXS)'
_computing_data_collection 'SMART32 (Bruker AXS)'
_computing_data_reduction 'SMART32 (Bruker AXS)'
_computing_molecular_graphics 'ATOMS (Dowty, 2006) [7]'
_computing_publication_material CIFTAB
_computing_structure_refinement 'SHELXL-97 (Sheldrick, 2008)[6]'
_computing_structure_solution 'SHELXS-97 (Sheldrick, 2008) [6]'
_diffrn_ambient_temperature 293(2)
_diffrn_measured_fraction_theta_full 0.952
_diffrn_measured_fraction_theta_max 0.952
_diffrn_measurement_device_type 'SMART APEX, Bruker AXS'
_diffrn_measurement_method \wscan
_diffrn_radiation_monochromator graphite
_diffrn_radiation_source 'fine-focus sealed tube'
_diffrn_radiation_type MoK\a
_diffrn_radiation_wavelength 0.71073
_diffrn_reflns_av_R_equivalents 0.0273
_diffrn_reflns_av_sigmaI/netI 0.0248
_diffrn_reflns_limit_h_max 16
_diffrn_reflns_limit_h_min -17
_diffrn_reflns_limit_k_max 10
_diffrn_reflns_limit_k_min -10
_diffrn_reflns_limit_l_max 18
_diffrn_reflns_limit_l_min -18
_diffrn_reflns_number 5955
_diffrn_reflns_theta_full 34.57
_diffrn_reflns_theta_max 34.57
_diffrn_reflns_theta_min 3.49
_exptl_absorpt_coefficient_mu 16.888
_exptl_absorpt_correction_T_max 0.1861
_exptl_absorpt_correction_T_min 0.0298
_exptl_absorpt_correction_type multi-scan
_exptl_absorpt_process_details
; 
semi empirical absorption correction with SADABS,
G.M. Sheldrick, SADABS, Version 2007/4, University of G\"ottingen. Germany. 
;
_exptl_crystal_colour colourless
_exptl_crystal_density_diffrn 2.686
_exptl_crystal_density_method 'not measured'
_exptl_crystal_description block
_exptl_crystal_F_000 600
_exptl_crystal_size_max 0.70
_exptl_crystal_size_mid 0.30
_exptl_crystal_size_min 0.15
_refine_diff_density_max 2.611
_refine_diff_density_min -1.263
_refine_diff_density_rms 0.187
_refine_ls_extinction_coef 0.00012(13)
_refine_ls_extinction_expression Fc^*^=kFc[1+0.001xFc^2^\l^3^/sin(2\q)]^-1/4^
_refine_ls_extinction_method SHELXL
_refine_ls_goodness_of_fit_ref 0.997
_refine_ls_hydrogen_treatment refall
_refine_ls_matrix_type full
_refine_ls_number_parameters 61
_refine_ls_number_reflns 1688
_refine_ls_number_restraints 0
_refine_ls_restrained_S_all 0.997
_refine_ls_R_factor_all 0.0284
_refine_ls_R_factor_gt 0.0194
_refine_ls_shift/su_max 0.000
_refine_ls_shift/su_mean 0.000
_refine_ls_structure_factor_coef Fsqd
_refine_ls_weighting_details 'calc w=1/[\s^2^(Fo^2^)+(0.0306P)^2^+0.0000P] where P=(Fo^2^+2Fc^2^)/3'
_refine_ls_weighting_scheme calc
_refine_ls_wR_factor_gt 0.0475
_refine_ls_wR_factor_ref 0.0521
_reflns_number_gt 1229
_reflns_number_total 1688
_reflns_threshold_expression >2sigma(I)
_cod_data_source_file 409975.cff
_cod_data_source_block Pt(CN)4_H2O
_cod_original_sg_symbol_H-M 'C 2/c'
_cod_database_code 8103007

loop_
_symmetry_equiv_pos_as_xyz
'x, y, z'
'-x, y, -z+1/2'
'x+1/2, y+1/2, z'
'-x+1/2, y+1/2, -z+1/2'
'-x, -y, -z'
'x, -y, z-1/2'
'-x+1/2, -y+1/2, -z'
'x+1/2, -y+1/2, z-1/2'

loop_
_atom_site_label
_atom_site_type_symbol
_atom_site_fract_x
_atom_site_fract_y
_atom_site_fract_z
_atom_site_U_iso_or_equiv
_atom_site_adp_type
_atom_site_occupancy
_atom_site_symmetry_multiplicity
_atom_site_calc_flag
_atom_site_refinement_flags
_atom_site_disorder_assembly
_atom_site_disorder_group
Pt1 Pt 0.2500 0.2500 0.5000 0.01596(6) Uani 1 2 d S . .
O O 0.10289(19) 0.1196(3) 0.56679(18) 0.0223(4) Uani 1 1 d . . .
H1 H 0.040(6) 0.215(6) 0.565(5) 0.046(16) Uiso 1 1 d . . .
H2 H 0.131(5) 0.063(6) 0.630(4) 0.085(16) Uiso 1 1 d . . .
C1 C 0.1950(3) 0.1235(4) 0.3487(2) 0.0254(5) Uani 1 1 d . . .
C2 C 0.3482(3) -0.0036(4) 0.5426(3) 0.0245(5) Uani 1 1 d . . .
N1 N 0.1630(3) 0.0527(4) 0.2633(2) 0.0385(6) Uani 1 1 d . . .
N2 N 0.4075(3) -0.1423(4) 0.5651(3) 0.0425(7) Uani 1 1 d . . .

loop_
_atom_site_aniso_label
_atom_site_aniso_U_11
_atom_site_aniso_U_22
_atom_site_aniso_U_33
_atom_site_aniso_U_23
_atom_site_aniso_U_13
_atom_site_aniso_U_12
Pt1 0.01744(8) 0.01741(8) 0.01280(8) -0.00024(4) -0.00050(4) 0.00386(4)
O 0.0196(9) 0.0235(9) 0.0240(10) 0.0059(8) 0.0038(8) 0.0036(7)
C1 0.0256(14) 0.0293(13) 0.0212(13) -0.0038(11) 0.0020(11) -0.0012(11)
C2 0.0203(12) 0.0247(12) 0.0290(13) 0.0055(11) 0.0057(10) 0.0057(10)
N1 0.0415(16) 0.0472(16) 0.0267(13) -0.0107(12) 0.0017(11) -0.0066(13)
N2 0.0296(15) 0.0341(14) 0.066(2) 0.0181(14) 0.0159(14) 0.0105(12)

loop_
_atom_type_symbol
_atom_type_description
_atom_type_scat_dispersion_real
_atom_type_scat_dispersion_imag
_atom_type_scat_source
C C 0.0033 0.0016 'International Tables Vol C Tables 4.2.6.8 and 6.1.1.4'
H H 0.0000 0.0000 'International Tables Vol C Tables 4.2.6.8 and 6.1.1.4'
O O 0.0106 0.0060 'International Tables Vol C Tables 4.2.6.8 and 6.1.1.4'
N N 0.0061 0.0033 'International Tables Vol C Tables 4.2.6.8 and 6.1.1.4'
Pt Pt -1.7033 8.3905 'International Tables Vol C Tables 4.2.6.8 and 6.1.1.4'

loop_
_geom_angle_atom_site_label_1
_geom_angle_atom_site_label_2
_geom_angle_atom_site_label_3
_geom_angle
_geom_angle_site_symmetry_1
_geom_angle_site_symmetry_3
_geom_angle_publ_flag
C1 Pt1 C1 180.0 7_556 . ?
C1 Pt1 C2 89.99(12) 7_556 7_556 ?
C1 Pt1 C2 90.01(12) . 7_556 ?
C1 Pt1 C2 90.01(12) 7_556 . ?
C1 Pt1 C2 89.99(12) . . ?
C2 Pt1 C2 180.00(17) 7_556 . ?
C1 Pt1 O 88.47(10) 7_556 7_556 ?
C1 Pt1 O 91.53(10) . 7_556 ?
C2 Pt1 O 88.69(10) 7_556 7_556 ?
C2 Pt1 O 91.31(10) . 7_556 ?
C1 Pt1 O 91.53(10) 7_556 . ?
C1 Pt1 O 88.47(10) . . ?
C2 Pt1 O 91.31(10) 7_556 . ?
C2 Pt1 O 88.69(10) . . ?
O Pt1 O 180.00(7) 7_556 . ?
Pt1 O H1 108(3) . . ?
Pt1 O H2 105(3) . . ?
H1 O H2 122(5) . . ?
N1 C1 Pt1 179.4(3) . . ?
N2 C2 Pt1 177.2(3) . . ?

loop_
_geom_bond_atom_site_label_1
_geom_bond_atom_site_label_2
_geom_bond_distance
_geom_bond_site_symmetry_2
_geom_bond_publ_flag
Pt1 C1 2.007(3) 7_556 ?
Pt1 C1 2.007(3) . ?
Pt1 C2 2.014(3) 7_556 ?
Pt1 C2 2.014(3) . ?
Pt1 O 2.0169(18) 7_556 ?
Pt1 O 2.0169(18) . ?
O H1 0.93(6) . ?
O H2 0.87(5) . ?
C1 N1 1.134(4) . ?
C2 N2 1.132(4) . ?
